data_7062187
loop_
_publ_author_name
'Rao, Gyandshwar Kumar'
'Dutta, Anirban'
'Yadav, Nisha'
'Oswal, Preeti'
'Kumar, Arun'
'Singh, Ajai K.'

_publ_section_title
;
 Palladium(ii)-complexes of bi- and tri-dentate phosphine ligands:
 precursor for palladium--phosphorous nanoparticles and activity towards
 Suzuki--Miyaura coupling
;
_journal_issue 9
_journal_name_full 'New Journal of Chemistry'
_journal_page_first 4218
_journal_page_last 4227
_journal_paper_doi 10.1039/D2NJ05357H
_journal_volume 47
_journal_year 2023
_chemical_formula_moiety '0.2(C15 H17 Cl2 N P Pd)'
_chemical_formula_sum 'C3 H3.4 Cl0.4 N0.2 P0.2 Pd0.2'
_chemical_formula_weight 83.91
_space_group_crystal_system monoclinic
_space_group_IT_number 15
_space_group_name_Hall '-C 2yc'
_space_group_name_H-M_alt 'C 1 2/c 1'
_atom_sites_solution_hydrogens geom
_audit_creation_date 2022-11-19
_audit_creation_method
;
Olex2 1.5
(compiled 2022.04.07 svn.rca3783a0 for OlexSys, GUI svn.r6498)
;
_audit_update_record
;
2022-12-08 deposited with the CCDC.	2022-12-15 downloaded from the CCDC.
;
_cell_angle_alpha 90
_cell_angle_beta 107.457(5)
_cell_angle_gamma 90
_cell_formula_units_Z 80
_cell_length_a 34.786(10)
_cell_length_b 12.983(4)
_cell_length_c 17.594(5)
_cell_measurement_reflns_used 1758
_cell_measurement_temperature 273(2)
_cell_measurement_theta_max 23.26
_cell_measurement_theta_min 2.91
_cell_volume 7580(4)
_computing_cell_refinement 'Bruker SMART'
_computing_data_collection 'Bruker SMART'
_computing_data_reduction 'Bruker SAINT'
_computing_molecular_graphics 'Olex2 1.5 (Dolomanov et al., 2009)'
_computing_publication_material 'Olex2 1.5 (Dolomanov et al., 2009)'
_computing_structure_refinement 'SHELXL 2018/3 (Sheldrick, 2015)'
_computing_structure_solution 'SHELXS-97 (Sheldrick, 1990)'
_diffrn_ambient_temperature 273.15
_diffrn_measured_fraction_theta_full 0.998
_diffrn_measured_fraction_theta_max 0.998
_diffrn_measurement_device_type 'CCD area detector'
_diffrn_measurement_method 'phi and omega scans'
_diffrn_radiation_monochromator graphite
_diffrn_radiation_type MoK\a
_diffrn_radiation_wavelength 0.71073
_diffrn_reflns_av_R_equivalents 0.0744
_diffrn_reflns_av_unetI/netI 0.0577
_diffrn_reflns_Laue_measured_fraction_full 0.998
_diffrn_reflns_Laue_measured_fraction_max 0.998
_diffrn_reflns_limit_h_max 41
_diffrn_reflns_limit_h_min -41
_diffrn_reflns_limit_k_max 15
_diffrn_reflns_limit_k_min -15
_diffrn_reflns_limit_l_max 20
_diffrn_reflns_limit_l_min -20
_diffrn_reflns_number 34521
_diffrn_reflns_point_group_measured_fraction_full 0.998
_diffrn_reflns_point_group_measured_fraction_max 0.998
_diffrn_reflns_theta_full 24.999
_diffrn_reflns_theta_max 24.999
_diffrn_reflns_theta_min 1.684
_exptl_absorpt_coefficient_mu 1.336
_exptl_absorpt_correction_type none
_exptl_crystal_density_diffrn 1.471
_exptl_crystal_density_method 'not measured'
_exptl_crystal_description needle
_exptl_crystal_F_000 3344
_refine_diff_density_max 1.014
_refine_diff_density_min -0.692
_refine_diff_density_rms 0.095
_refine_ls_extinction_method none
_refine_ls_goodness_of_fit_ref 1.079
_refine_ls_hydrogen_treatment constr
_refine_ls_matrix_type full
_refine_ls_number_parameters 361
_refine_ls_number_reflns 6660
_refine_ls_number_restraints 0
_refine_ls_restrained_S_all 1.079
_refine_ls_R_factor_all 0.0785
_refine_ls_R_factor_gt 0.0589
_refine_ls_shift/su_max 0.001
_refine_ls_shift/su_mean 0.000
_refine_ls_structure_factor_coef Fsqd
_refine_ls_weighting_details 'w=1/[\s^2^(Fo^2^)+(0.0557P)^2^+14.0716P] where P=(Fo^2^+2Fc^2^)/3'
_refine_ls_weighting_scheme calc
_refine_ls_wR_factor_gt 0.1226
_refine_ls_wR_factor_ref 0.1313
_reflns_Friedel_coverage 0.000
_reflns_number_gt 5337
_reflns_number_total 6660
_reflns_threshold_expression 'I > 2\s(I)'
_cod_data_source_file d2nj05357h2.cif
_cod_data_source_block anirbanm
_cod_depositor_comments 'Adding full bibliography for 7062187--7062188.cif.'
_cod_original_formula_sum 'C3 H3.40 Cl0.40 N0.20 P0.20 Pd0.20'
_cod_database_code 7062187
_shelx_shelxl_version_number 2018/3
_shelx_space_group_comment
;
The symmetry employed for this shelxl refinement is uniquely defined
by the following loop, which should always be used as a source of
symmetry information in preference to the above space-group names.
They are only intended as comments.
;
_olex2_refinement_description
;
1.a Secondary CH2 refined with riding coordinates:
 N2(H2A,H2B), N1(H1A,H1B), C16(H16A,H16B), C17(H17A,H17B), C1(H1C,H1D), C2(H2C,
 H2D)
1.b Aromatic/amide H refined with riding coordinates:
 C6(H6), C3(H3), C18(H18), C5(H5), C23(H23), C24(H24), C14(H14), C12(H12),
 C26(H26), C9(H9), C7(H7), C22(H22), C30(H30), C15(H15), C8(H8), C13(H13),
 C29(H29), C28(H28), C21(H21), C27(H27), C11(H11), C20(H20)
;
_smtbx_masks_void_probe_radius 1.2
_smtbx_masks_void_truncation_radius 1.2
_olex2_submission_special_instructions 'No special instructions were received'

loop_
_space_group_symop_operation_xyz
'x, y, z'
'-x, y, -z+1/2'
'x+1/2, y+1/2, z'
'-x+1/2, y+1/2, -z+1/2'
'-x, -y, -z'
'x, -y, z-1/2'
'-x+1/2, -y+1/2, -z'
'x+1/2, -y+1/2, z-1/2'

loop_
_atom_site_label
_atom_site_type_symbol
_atom_site_fract_x
_atom_site_fract_y
_atom_site_fract_z
_atom_site_U_iso_or_equiv
_atom_site_adp_type
_atom_site_occupancy
_atom_site_site_symmetry_order
_atom_site_calc_flag
_atom_site_refinement_flags_posn
_atom_site_refinement_flags_adp
_atom_site_refinement_flags_occupancy
_atom_site_disorder_assembly
_atom_site_disorder_group
Pd2 Pd 0.09215(2) 0.87882(3) 0.24335(3) 0.04192(15) Uani 1 1 d . . . . .
Pd1 Pd 0.09883(2) 0.53317(3) 0.28553(3) 0.05164(17) Uani 1 1 d . . . . .
P2 P 0.12406(5) 0.87727(12) 0.15123(9) 0.0446(4) Uani 1 1 d . . . . .
P4 P 0.13411(5) 0.46290(11) 0.40067(9) 0.0449(4) Uani 1 1 d . . . . .
Cl3 Cl 0.05593(5) 0.89931(13) 0.33846(10) 0.0594(4) Uani 1 1 d . . . . .
Cl4 Cl 0.14883(5) 0.82235(14) 0.33847(9) 0.0602(5) Uani 1 1 d . . . . .
Cl1 Cl 0.12951(7) 0.42556(15) 0.21806(11) 0.0800(6) Uani 1 1 d . . . . .
Cl2 Cl 0.05806(7) 0.61073(15) 0.16537(12) 0.0893(7) Uani 1 1 d . . . . .
C4 C 0.14352(19) 0.3250(4) 0.4006(3) 0.0484(15) Uani 1 1 d . . . . .
N2 N 0.04010(15) 0.9290(4) 0.1589(3) 0.0586(14) Uani 1 1 d . . . . .
H2A H 0.020495 0.927237 0.181802 0.070 Uiso 1 1 calc R U . . .
H2B H 0.043884 0.994887 0.149288 0.070 Uiso 1 1 calc R U . . .
N1 N 0.07386(18) 0.6402(4) 0.3426(4) 0.0701(17) Uani 1 1 d . . . . .
H1A H 0.091861 0.690731 0.356949 0.084 Uiso 1 1 calc R U . . .
H1B H 0.052851 0.666363 0.305371 0.084 Uiso 1 1 calc R U . . .
C6 C 0.1168(3) 0.1545(5) 0.3665(4) 0.071(2) Uani 1 1 d . . . . .
H6 H 0.095191 0.111281 0.343282 0.085 Uiso 1 1 calc R U . . .
C3 C 0.1075(2) 0.4740(5) 0.4741(4) 0.0615(18) Uani 1 1 d . . . . .
H3 H 0.103379 0.418291 0.503966 0.074 Uiso 1 1 calc R U . . .
C10 C 0.18281(19) 0.5249(4) 0.4421(4) 0.0513(16) Uani 1 1 d . . . . .
C18 C 0.09072(19) 0.8304(5) 0.0575(3) 0.0558(17) Uani 1 1 d . . . . .
H18 H 0.097183 0.775266 0.029859 0.067 Uiso 1 1 calc R U . . .
C25 C 0.16938(19) 0.8004(5) 0.1674(3) 0.0489(15) Uani 1 1 d . . . . .
C5 C 0.1117(2) 0.2596(5) 0.3633(4) 0.0624(19) Uani 1 1 d . . . . .
H5 H 0.086709 0.287286 0.335957 0.075 Uiso 1 1 calc R U . . .
C19 C 0.13772(19) 1.0085(5) 0.1360(3) 0.0484(15) Uani 1 1 d . . . . .
C23 C 0.1616(2) 1.1736(5) 0.1930(4) 0.0662(19) Uani 1 1 d . . . . .
H23 H 0.170144 1.215918 0.237575 0.079 Uiso 1 1 calc R U . . .
C24 C 0.15055(19) 1.0728(5) 0.2009(4) 0.0527(16) Uani 1 1 d . . . . .
H24 H 0.151802 1.047911 0.251150 0.063 Uiso 1 1 calc R U . . .
C14 C 0.2409(3) 0.6039(8) 0.4211(6) 0.107(3) Uani 1 1 d . . . . .
H14 H 0.254705 0.627143 0.386487 0.128 Uiso 1 1 calc R U . . .
C12 C 0.2381(3) 0.5825(7) 0.5513(5) 0.087(3) Uani 1 1 d . . . . .
H12 H 0.249824 0.591453 0.605801 0.104 Uiso 1 1 calc R U . . .
C16 C 0.0245(2) 0.8778(6) 0.0811(4) 0.070(2) Uani 1 1 d . . . . .
H16A H -0.002005 0.905157 0.054138 0.084 Uiso 1 1 calc R U . . .
H16B H 0.021490 0.804845 0.089874 0.084 Uiso 1 1 calc R U . . .
C26 C 0.2057(2) 0.8439(6) 0.1670(4) 0.073(2) Uani 1 1 d . . . . .
H26 H 0.207509 0.914585 0.160106 0.088 Uiso 1 1 calc R U . . .
C17 C 0.0506(2) 0.8902(6) 0.0277(4) 0.0611(19) Uani 1 1 d . . . . .
H17A H 0.056431 0.962753 0.023927 0.073 Uiso 1 1 calc R U . . .
H17B H 0.035959 0.866239 -0.025285 0.073 Uiso 1 1 calc R U . . .
C1 C 0.0597(2) 0.6208(6) 0.4124(5) 0.074(2) Uani 1 1 d . . . . .
H1C H 0.038131 0.570361 0.398231 0.088 Uiso 1 1 calc R U . . .
H1D H 0.048759 0.684104 0.426727 0.088 Uiso 1 1 calc R U . . .
C9 C 0.1803(2) 0.2818(5) 0.4388(4) 0.068(2) Uani 1 1 d . . . . .
H9 H 0.201966 0.324195 0.463885 0.082 Uiso 1 1 calc R U . . .
C7 C 0.1544(3) 0.1135(6) 0.4044(5) 0.076(3) Uani 1 1 d . . . . .
H7 H 0.158254 0.042565 0.405034 0.092 Uiso 1 1 calc R U . . .
C22 C 0.1600(2) 1.2108(5) 0.1193(5) 0.067(2) Uani 1 1 d . . . . .
H22 H 0.167514 1.278612 0.114070 0.081 Uiso 1 1 calc R U . . .
C30 C 0.1670(2) 0.6951(5) 0.1769(4) 0.0592(18) Uani 1 1 d . . . . .
H30 H 0.142701 0.665140 0.176654 0.071 Uiso 1 1 calc R U . . .
C15 C 0.2032(2) 0.5596(6) 0.3911(5) 0.078(2) Uani 1 1 d . . . . .
H15 H 0.191545 0.553261 0.336332 0.094 Uiso 1 1 calc R U . . .
C8 C 0.1857(3) 0.1760(6) 0.4406(5) 0.083(2) Uani 1 1 d . . . . .
H8 H 0.210779 0.147975 0.466632 0.099 Uiso 1 1 calc R U . . .
C13 C 0.2578(2) 0.6134(6) 0.5010(6) 0.088(3) Uani 1 1 d . . . . .
H13 H 0.283410 0.641876 0.520874 0.106 Uiso 1 1 calc R U . . .
C29 C 0.2010(3) 0.6341(6) 0.1866(4) 0.074(2) Uani 1 1 d . . . . .
H29 H 0.199523 0.563439 0.194034 0.088 Uiso 1 1 calc R U . . .
C28 C 0.2364(3) 0.6774(8) 0.1854(5) 0.092(3) Uani 1 1 d . . . . .
H28 H 0.258870 0.636057 0.190459 0.111 Uiso 1 1 calc R U . . .
C2 C 0.0924(2) 0.5825(6) 0.4830(4) 0.071(2) Uani 1 1 d . . . . .
H2C H 0.082630 0.583621 0.529130 0.085 Uiso 1 1 calc R U . . .
H2D H 0.115026 0.629692 0.493378 0.085 Uiso 1 1 calc R U . . .
C21 C 0.1475(2) 1.1491(6) 0.0532(5) 0.072(2) Uani 1 1 d . . . . .
H21 H 0.146342 1.174955 0.003283 0.086 Uiso 1 1 calc R U . . .
C27 C 0.2390(3) 0.7820(8) 0.1767(6) 0.096(3) Uani 1 1 d . . . . .
H27 H 0.263504 0.811444 0.177337 0.115 Uiso 1 1 calc R U . . .
C11 C 0.2002(2) 0.5369(6) 0.5231(4) 0.079(2) Uani 1 1 d . . . . .
H11 H 0.186706 0.514871 0.558551 0.095 Uiso 1 1 calc R U . . .
C20 C 0.1364(2) 1.0473(5) 0.0613(4) 0.0615(19) Uani 1 1 d . . . . .
H20 H 0.128056 1.005076 0.016692 0.074 Uiso 1 1 calc R U . . .

loop_
_atom_site_aniso_label
_atom_site_aniso_U_11
_atom_site_aniso_U_22
_atom_site_aniso_U_33
_atom_site_aniso_U_23
_atom_site_aniso_U_13
_atom_site_aniso_U_12
Pd2 0.0435(3) 0.0475(3) 0.0338(3) -0.0002(2) 0.0101(2) -0.0010(2)
Pd1 0.0534(3) 0.0422(3) 0.0447(3) 0.0003(2) -0.0074(2) -0.0030(2)
P2 0.0487(10) 0.0528(9) 0.0306(8) -0.0019(7) 0.0091(7) 0.0037(8)
P4 0.0445(9) 0.0403(8) 0.0422(9) 0.0013(7) 0.0014(7) -0.0033(7)
Cl3 0.0583(10) 0.0734(11) 0.0523(10) -0.0009(8) 0.0253(8) 0.0002(8)
Cl4 0.0519(10) 0.0878(12) 0.0343(8) -0.0004(8) 0.0029(7) 0.0056(9)
Cl1 0.1119(17) 0.0671(11) 0.0528(11) -0.0053(9) 0.0123(11) 0.0145(11)
Cl2 0.0918(15) 0.0773(13) 0.0664(13) 0.0142(10) -0.0252(11) 0.0045(11)
C4 0.058(4) 0.042(3) 0.042(3) 0.005(3) 0.010(3) -0.001(3)
N2 0.051(3) 0.072(4) 0.052(3) 0.009(3) 0.015(3) 0.017(3)
N1 0.075(4) 0.042(3) 0.084(4) 0.006(3) 0.009(4) 0.013(3)
C6 0.119(7) 0.047(4) 0.055(5) -0.008(3) 0.038(5) -0.016(4)
C3 0.069(5) 0.052(4) 0.068(5) 0.009(3) 0.028(4) 0.006(3)
C10 0.046(4) 0.046(3) 0.052(4) 0.003(3) -0.001(3) -0.003(3)
C18 0.056(4) 0.075(4) 0.033(3) -0.018(3) 0.007(3) 0.010(3)
C25 0.047(4) 0.063(4) 0.035(3) 0.000(3) 0.009(3) 0.004(3)
C5 0.075(5) 0.054(4) 0.054(4) 0.002(3) 0.012(4) -0.008(4)
C19 0.052(4) 0.062(4) 0.035(3) 0.007(3) 0.019(3) 0.011(3)
C23 0.074(5) 0.059(4) 0.060(5) 0.000(4) 0.010(4) -0.004(4)
C24 0.061(4) 0.062(4) 0.035(3) 0.005(3) 0.012(3) -0.006(3)
C14 0.066(6) 0.153(9) 0.094(7) 0.009(6) 0.013(5) -0.043(6)
C12 0.067(6) 0.112(7) 0.060(5) -0.004(5) -0.014(4) -0.024(5)
C16 0.054(4) 0.096(6) 0.051(4) 0.009(4) 0.003(4) 0.012(4)
C26 0.061(5) 0.073(5) 0.084(6) 0.013(4) 0.021(4) 0.013(4)
C17 0.059(4) 0.082(5) 0.033(3) -0.003(3) -0.001(3) 0.003(4)
C1 0.074(5) 0.063(5) 0.089(6) 0.001(4) 0.033(5) 0.010(4)
C9 0.062(5) 0.050(4) 0.081(5) 0.001(4) 0.004(4) 0.007(3)
C7 0.148(9) 0.044(4) 0.057(5) 0.009(4) 0.061(6) 0.015(5)
C22 0.063(5) 0.051(4) 0.092(6) 0.018(4) 0.030(4) 0.007(3)
C30 0.065(5) 0.067(5) 0.045(4) -0.003(3) 0.016(3) 0.015(4)
C15 0.058(5) 0.106(6) 0.059(5) 0.001(4) 0.001(4) -0.023(4)
C8 0.109(7) 0.060(5) 0.080(6) 0.008(4) 0.030(5) 0.032(5)
C13 0.047(5) 0.087(6) 0.110(7) -0.008(5) -0.006(5) -0.026(4)
C29 0.085(6) 0.065(5) 0.066(5) -0.005(4) 0.015(4) 0.024(4)
C28 0.061(6) 0.100(7) 0.113(7) 0.003(6) 0.022(5) 0.030(5)
C2 0.062(5) 0.085(5) 0.065(5) -0.003(4) 0.019(4) 0.006(4)
C21 0.097(6) 0.069(5) 0.065(5) 0.024(4) 0.047(5) 0.020(4)
C27 0.062(6) 0.103(7) 0.128(8) 0.014(6) 0.034(6) 0.015(5)
C11 0.072(5) 0.100(6) 0.052(5) 0.002(4) -0.004(4) -0.025(4)
C20 0.089(5) 0.061(4) 0.042(4) -0.006(3) 0.032(4) 0.002(4)

loop_
_atom_type_symbol
_atom_type_description
_atom_type_scat_dispersion_real
_atom_type_scat_dispersion_imag
_atom_type_scat_source
C C 0.0033 0.0016 'International Tables Vol C Tables 4.2.6.8 and 6.1.1.4'
H H 0.0000 0.0000 'International Tables Vol C Tables 4.2.6.8 and 6.1.1.4'
Cl Cl 0.1484 0.1585 'International Tables Vol C Tables 4.2.6.8 and 6.1.1.4'
N N 0.0061 0.0033 'International Tables Vol C Tables 4.2.6.8 and 6.1.1.4'
P P 0.1023 0.0942 'International Tables Vol C Tables 4.2.6.8 and 6.1.1.4'
Pd Pd -0.9988 1.0072 'International Tables Vol C Tables 4.2.6.8 and 6.1.1.4'

loop_
_geom_angle_atom_site_label_1
_geom_angle_atom_site_label_2
_geom_angle_atom_site_label_3
_geom_angle
_geom_angle_site_symmetry_1
_geom_angle_site_symmetry_3
_geom_angle_publ_flag
P2 Pd2 Cl3 173.83(6) . . ?
P2 Pd2 Cl4 91.21(6) . . ?
Cl4 Pd2 Cl3 92.47(6) . . ?
N2 Pd2 P2 90.02(15) . . ?
N2 Pd2 Cl3 86.34(15) . . ?
N2 Pd2 Cl4 178.71(16) . . ?
P4 Pd1 Cl1 90.35(7) . . ?
P4 Pd1 Cl2 176.77(8) . . ?
Cl1 Pd1 Cl2 92.50(8) . . ?
N1 Pd1 P4 91.76(17) . . ?
N1 Pd1 Cl1 174.92(18) . . ?
N1 Pd1 Cl2 85.52(17) . . ?
C18 P2 Pd2 110.1(2) . . ?
C18 P2 C25 104.3(3) . . ?
C25 P2 Pd2 119.4(2) . . ?
C19 P2 Pd2 108.0(2) . . ?
C19 P2 C18 107.8(3) . . ?
C19 P2 C25 106.6(3) . . ?
C4 P4 Pd1 116.9(2) . . ?
C3 P4 Pd1 111.0(2) . . ?
C3 P4 C4 102.1(3) . . ?
C3 P4 C10 107.1(3) . . ?
C10 P4 Pd1 112.1(2) . . ?
C10 P4 C4 106.8(3) . . ?
C5 C4 P4 118.8(5) . . ?
C9 C4 P4 122.9(5) . . ?
C9 C4 C5 118.2(6) . . ?
Pd2 N2 H2A 106.9 . . ?
Pd2 N2 H2B 106.9 . . ?
H2A N2 H2B 106.7 . . ?
C16 N2 Pd2 121.6(4) . . ?
C16 N2 H2A 106.9 . . ?
C16 N2 H2B 106.9 . . ?
Pd1 N1 H1A 105.8 . . ?
Pd1 N1 H1B 105.8 . . ?
H1A N1 H1B 106.2 . . ?
C1 N1 Pd1 126.0(4) . . ?
C1 N1 H1A 105.8 . . ?
C1 N1 H1B 105.8 . . ?
C5 C6 H6 120.2 . . ?
C5 C6 C7 119.6(7) . . ?
C7 C6 H6 120.2 . . ?
P4 C3 H3 122.8 . . ?
C2 C3 P4 114.3(5) . . ?
C2 C3 H3 122.8 . . ?
C15 C10 P4 118.9(5) . . ?
C15 C10 C11 119.1(6) . . ?
C11 C10 P4 122.0(6) . . ?
P2 C18 H18 123.0 . . ?
C17 C18 P2 114.0(4) . . ?
C17 C18 H18 123.0 . . ?
C26 C25 P2 121.7(5) . . ?
C30 C25 P2 118.8(5) . . ?
C30 C25 C26 119.4(6) . . ?
C4 C5 H5 119.7 . . ?
C6 C5 C4 120.7(7) . . ?
C6 C5 H5 119.7 . . ?
C24 C19 P2 118.9(4) . . ?
C24 C19 C20 118.3(6) . . ?
C20 C19 P2 122.9(5) . . ?
C24 C23 H23 120.1 . . ?
C22 C23 H23 120.1 . . ?
C22 C23 C24 119.7(7) . . ?
C19 C24 C23 121.4(6) . . ?
C19 C24 H24 119.3 . . ?
C23 C24 H24 119.3 . . ?
C15 C14 H14 120.1 . . ?
C13 C14 H14 120.1 . . ?
C13 C14 C15 119.9(9) . . ?
C13 C12 H12 119.6 . . ?
C13 C12 C11 120.8(8) . . ?
C11 C12 H12 119.6 . . ?
N2 C16 H16A 108.7 . . ?
N2 C16 H16B 108.7 . . ?
N2 C16 C17 114.3(6) . . ?
H16A C16 H16B 107.6 . . ?
C17 C16 H16A 108.7 . . ?
C17 C16 H16B 108.7 . . ?
C25 C26 H26 120.1 . . ?
C27 C26 C25 119.8(7) . . ?
C27 C26 H26 120.1 . . ?
C18 C17 H17A 109.0 . . ?
C18 C17 H17B 109.0 . . ?
C16 C17 C18 112.9(5) . . ?
C16 C17 H17A 109.0 . . ?
C16 C17 H17B 109.0 . . ?
H17A C17 H17B 107.8 . . ?
N1 C1 H1C 109.0 . . ?
N1 C1 H1D 109.0 . . ?
N1 C1 C2 112.7(6) . . ?
H1C C1 H1D 107.8 . . ?
C2 C1 H1C 109.0 . . ?
C2 C1 H1D 109.0 . . ?
C4 C9 H9 119.5 . . ?
C4 C9 C8 121.0(7) . . ?
C8 C9 H9 119.5 . . ?
C6 C7 H7 119.8 . . ?
C8 C7 C6 120.3(7) . . ?
C8 C7 H7 119.8 . . ?
C23 C22 H22 119.7 . . ?
C23 C22 C21 120.6(7) . . ?
C21 C22 H22 119.7 . . ?
C25 C30 H30 120.0 . . ?
C25 C30 C29 120.0(7) . . ?
C29 C30 H30 120.0 . . ?
C10 C15 C14 120.2(7) . . ?
C10 C15 H15 119.9 . . ?
C14 C15 H15 119.9 . . ?
C9 C8 H8 120.0 . . ?
C7 C8 C9 120.1(8) . . ?
C7 C8 H8 120.0 . . ?
C14 C13 H13 119.6 . . ?
C12 C13 C14 120.8(7) . . ?
C12 C13 H13 119.6 . . ?
C30 C29 H29 119.9 . . ?
C28 C29 C30 120.2(8) . . ?
C28 C29 H29 119.9 . . ?
C29 C28 H28 119.9 . . ?
C29 C28 C27 120.1(8) . . ?
C27 C28 H28 119.9 . . ?
C3 C2 H2C 108.5 . . ?
C3 C2 H2D 108.5 . . ?
C1 C2 C3 114.9(6) . . ?
C1 C2 H2C 108.5 . . ?
C1 C2 H2D 108.5 . . ?
H2C C2 H2D 107.5 . . ?
C22 C21 H21 120.2 . . ?
C22 C21 C20 119.6(6) . . ?
C20 C21 H21 120.2 . . ?
C26 C27 H27 119.7 . . ?
C28 C27 C26 120.5(8) . . ?
C28 C27 H27 119.7 . . ?
C10 C11 C12 119.3(8) . . ?
C10 C11 H11 120.4 . . ?
C12 C11 H11 120.4 . . ?
C19 C20 C21 120.4(6) . . ?
C19 C20 H20 119.8 . . ?
C21 C20 H20 119.8 . . ?

loop_
_geom_bond_atom_site_label_1
_geom_bond_atom_site_label_2
_geom_bond_distance
_geom_bond_site_symmetry_2
_geom_bond_publ_flag
Pd2 P2 2.2223(17) . ?
Pd2 Cl3 2.3923(17) . ?
Pd2 Cl4 2.2903(17) . ?
Pd2 N2 2.072(5) . ?
Pd1 P4 2.2250(16) . ?
Pd1 Cl1 2.294(2) . ?
Pd1 Cl2 2.3865(18) . ?
Pd1 N1 2.053(6) . ?
P2 C18 1.813(6) . ?
P2 C25 1.814(6) . ?
P2 C19 1.810(7) . ?
P4 C4 1.820(6) . ?
P4 C3 1.806(7) . ?
P4 C10 1.819(6) . ?
C4 C5 1.394(9) . ?
C4 C9 1.375(9) . ?
N2 H2A 0.8900 . ?
N2 H2B 0.8900 . ?
N2 C16 1.471(8) . ?
N1 H1A 0.8900 . ?
N1 H1B 0.8900 . ?
N1 C1 1.475(9) . ?
C6 H6 0.9300 . ?
C6 C5 1.374(9) . ?
C6 C7 1.384(11) . ?
C3 H3 0.9300 . ?
C3 C2 1.528(9) . ?
C10 C15 1.375(9) . ?
C10 C11 1.380(9) . ?
C18 H18 0.9300 . ?
C18 C17 1.544(9) . ?
C25 C26 1.385(9) . ?
C25 C30 1.383(9) . ?
C5 H5 0.9300 . ?
C19 C24 1.375(8) . ?
C19 C20 1.395(8) . ?
C23 H23 0.9300 . ?
C23 C24 1.383(9) . ?
C23 C22 1.369(10) . ?
C24 H24 0.9300 . ?
C14 H14 0.9300 . ?
C14 C15 1.386(10) . ?
C14 C13 1.357(12) . ?
C12 H12 0.9300 . ?
C12 C13 1.333(12) . ?
C12 C11 1.395(10) . ?
C16 H16A 0.9700 . ?
C16 H16B 0.9700 . ?
C16 C17 1.498(9) . ?
C26 H26 0.9300 . ?
C26 C27 1.380(10) . ?
C17 H17A 0.9700 . ?
C17 H17B 0.9700 . ?
C1 H1C 0.9700 . ?
C1 H1D 0.9700 . ?
C1 C2 1.496(10) . ?
C9 H9 0.9300 . ?
C9 C8 1.384(10) . ?
C7 H7 0.9300 . ?
C7 C8 1.353(11) . ?
C22 H22 0.9300 . ?
C22 C21 1.372(10) . ?
C30 H30 0.9300 . ?
C30 C29 1.391(9) . ?
C15 H15 0.9300 . ?
C8 H8 0.9300 . ?
C13 H13 0.9300 . ?
C29 H29 0.9300 . ?
C29 C28 1.360(11) . ?
C28 H28 0.9300 . ?
C28 C27 1.374(12) . ?
C2 H2C 0.9700 . ?
C2 H2D 0.9700 . ?
C21 H21 0.9300 . ?
C21 C20 1.397(10) . ?
C27 H27 0.9300 . ?
C11 H11 0.9300 . ?
C20 H20 0.9300 . ?

loop_
_geom_torsion_atom_site_label_1
_geom_torsion_atom_site_label_2
_geom_torsion_atom_site_label_3
_geom_torsion_atom_site_label_4
_geom_torsion
_geom_torsion_site_symmetry_1
_geom_torsion_site_symmetry_2
_geom_torsion_site_symmetry_3
_geom_torsion_site_symmetry_4
_geom_torsion_publ_flag
Pd2 P2 C18 C17 54.8(5) . . . . ?
Pd2 P2 C25 C26 -122.5(5) . . . . ?
Pd2 P2 C25 C30 60.5(5) . . . . ?
Pd2 P2 C19 C24 38.5(6) . . . . ?
Pd2 P2 C19 C20 -142.4(5) . . . . ?
Pd2 N2 C16 C17 -67.6(7) . . . . ?
Pd1 P4 C4 C5 -46.2(6) . . . . ?
Pd1 P4 C4 C9 136.7(5) . . . . ?
Pd1 P4 C3 C2 -50.2(6) . . . . ?
Pd1 P4 C10 C15 -35.6(6) . . . . ?
Pd1 P4 C10 C11 145.2(5) . . . . ?
Pd1 N1 C1 C2 59.9(8) . . . . ?
P2 C18 C17 C16 -65.5(7) . . . . ?
P2 C25 C26 C27 -177.7(6) . . . . ?
P2 C25 C30 C29 177.8(5) . . . . ?
P2 C19 C24 C23 179.6(5) . . . . ?
P2 C19 C20 C21 -179.7(5) . . . . ?
P4 C4 C5 C6 -175.6(5) . . . . ?
P4 C4 C9 C8 176.8(6) . . . . ?
P4 C3 C2 C1 67.6(8) . . . . ?
P4 C10 C15 C14 -177.8(7) . . . . ?
P4 C10 C11 C12 178.2(6) . . . . ?
C4 P4 C3 C2 -175.5(5) . . . . ?
C4 P4 C10 C15 93.7(6) . . . . ?
C4 P4 C10 C11 -85.4(6) . . . . ?
C4 C9 C8 C7 -0.1(12) . . . . ?
N2 C16 C17 C18 69.7(8) . . . . ?
N1 C1 C2 C3 -68.9(8) . . . . ?
C6 C7 C8 C9 -0.9(12) . . . . ?
C3 P4 C4 C5 75.1(6) . . . . ?
C3 P4 C4 C9 -102.0(6) . . . . ?
C3 P4 C10 C15 -157.5(6) . . . . ?
C3 P4 C10 C11 23.3(7) . . . . ?
C10 P4 C4 C5 -172.7(5) . . . . ?
C10 P4 C4 C9 10.2(7) . . . . ?
C10 P4 C3 C2 72.4(6) . . . . ?
C18 P2 C25 C26 114.1(6) . . . . ?
C18 P2 C25 C30 -62.9(6) . . . . ?
C18 P2 C19 C24 157.5(5) . . . . ?
C18 P2 C19 C20 -23.5(6) . . . . ?
C25 P2 C18 C17 -175.9(5) . . . . ?
C25 P2 C19 C24 -91.0(5) . . . . ?
C25 P2 C19 C20 88.1(6) . . . . ?
C25 C26 C27 C28 1.2(14) . . . . ?
C25 C30 C29 C28 -1.3(11) . . . . ?
C5 C4 C9 C8 -0.3(11) . . . . ?
C5 C6 C7 C8 2.3(11) . . . . ?
C19 P2 C18 C17 -62.8(6) . . . . ?
C19 P2 C25 C26 0.2(6) . . . . ?
C19 P2 C25 C30 -176.9(5) . . . . ?
C23 C22 C21 C20 -0.2(11) . . . . ?
C24 C19 C20 C21 -0.6(10) . . . . ?
C24 C23 C22 C21 0.1(11) . . . . ?
C26 C25 C30 C29 0.7(10) . . . . ?
C9 C4 C5 C6 1.6(10) . . . . ?
C7 C6 C5 C4 -2.6(11) . . . . ?
C22 C23 C24 C19 -0.2(11) . . . . ?
C22 C21 C20 C19 0.5(11) . . . . ?
C30 C25 C26 C27 -0.7(11) . . . . ?
C30 C29 C28 C27 1.8(13) . . . . ?
C15 C10 C11 C12 -0.9(12) . . . . ?
C15 C14 C13 C12 -1.4(16) . . . . ?
C13 C14 C15 C10 -0.2(14) . . . . ?
C13 C12 C11 C10 -0.7(13) . . . . ?
C29 C28 C27 C26 -1.8(15) . . . . ?
C11 C10 C15 C14 1.4(12) . . . . ?
C11 C12 C13 C14 1.8(15) . . . . ?
C20 C19 C24 C23 0.5(10) . . . . ?

loop_
_smtbx_masks_void_nr
_smtbx_masks_void_average_x
_smtbx_masks_void_average_y
_smtbx_masks_void_average_z
_smtbx_masks_void_volume
_smtbx_masks_void_count_electrons
_smtbx_masks_void_content
1 0.000 0.500 -0.946 574.2 224.4 '6 ethanol,4 methanol'
2 0.500 0.000 -0.420 574.2 224.4 '6 ethanol,4 methanol'
